data_2200662
loop_
_publ_author_name
'Goutam Kumar Patra'
'Israel Goldberg'

_publ_section_title
;
 Tetrakis(4-acetylpyridine)diisothiocyanatocobalt(II)
;
_journal_issue 10
_journal_name_full 'Acta Crystallographica Section E'
_journal_page_first m483
_journal_page_last m484
_journal_paper_doi 10.1107/S1600536801015446
_journal_volume 57
_journal_year 2001
_chemical_formula_iupac '[Co (N C S)2 (C7 H7 N O)4]'
_chemical_formula_moiety 'C30 H28 Co N6 O4 S2'
_chemical_formula_sum 'C30 H28 Co N6 O4 S2'
_chemical_formula_weight 659.63
_chemical_melting_point 447.1(10)
_chemical_name_systematic
;
Tetrakis(4-acetylpyridine)diisothiocyanatocobalt(II)
;
_space_group_IT_number 61
_symmetry_cell_setting orthorhombic
_symmetry_space_group_name_Hall '-P 2ac 2ab'
_symmetry_space_group_name_H-M 'P b c a'
_audit_creation_method SHELXL-97
_cell_angle_alpha 90.00
_cell_angle_beta 90.00
_cell_angle_gamma 90.00
_cell_formula_units_Z 8
_cell_length_a 11.9180(2)
_cell_length_b 15.9700(2)
_cell_length_c 33.1930(6)
_cell_measurement_reflns_used 4541
_cell_measurement_temperature 110(2)
_cell_measurement_theta_max 27.88
_cell_measurement_theta_min 2.82
_cell_volume 6317.64(17)
_computing_cell_refinement 'DENZO (Otwinowski, 1985)'
_computing_data_collection 'COLLECT (Nonius B.V., 1999)'
_computing_data_reduction 'DENZO (Otwinowski, 1985)'
_computing_molecular_graphics 'ORTEPIII (Burnett & Johnson, 1996)'
_computing_publication_material SHELXL97
_computing_structure_refinement 'SHELXL97 (Sheldrick, 1997)'
_computing_structure_solution 'SIR92 (Altomare et al, 1994)'
_diffrn_ambient_temperature 110(2)
_diffrn_detector_area_resol_mean '56 microns'
_diffrn_measured_fraction_theta_full .995
_diffrn_measured_fraction_theta_max .995
_diffrn_measurement_device_type 'Nonius KappaCCD'
_diffrn_measurement_method '1.0\% \f'
_diffrn_radiation_monochromator graphite
_diffrn_radiation_source 'fine-focus sealed tube'
_diffrn_radiation_type MoK\a
_diffrn_radiation_wavelength .71073
_diffrn_reflns_av_R_equivalents .0625
_diffrn_reflns_av_sigmaI/netI .0768
_diffrn_reflns_limit_h_max 15
_diffrn_reflns_limit_h_min 0
_diffrn_reflns_limit_k_max 20
_diffrn_reflns_limit_k_min 0
_diffrn_reflns_limit_l_max 43
_diffrn_reflns_limit_l_min 0
_diffrn_reflns_number 14852
_diffrn_reflns_theta_full 27.88
_diffrn_reflns_theta_max 27.88
_diffrn_reflns_theta_min 2.82
_exptl_absorpt_coefficient_mu .720
_exptl_absorpt_correction_T_max .9315
_exptl_absorpt_correction_T_min .8406
_exptl_absorpt_correction_type multi-scan
_exptl_absorpt_process_details '(SORTAV; Blessing, 1995)'
_exptl_crystal_colour yellow-red
_exptl_crystal_density_diffrn 1.387
_exptl_crystal_density_method 'not measured'
_exptl_crystal_description prism
_exptl_crystal_F_000 2728
_exptl_crystal_size_max .25
_exptl_crystal_size_mid .20
_exptl_crystal_size_min .10
_refine_diff_density_max .378
_refine_diff_density_min -.394
_refine_ls_extinction_method none
_refine_ls_goodness_of_fit_ref 1.022
_refine_ls_hydrogen_treatment constr
_refine_ls_matrix_type full
_refine_ls_number_parameters 392
_refine_ls_number_reflns 7506
_refine_ls_number_restraints 0
_refine_ls_restrained_S_all 1.022
_refine_ls_R_factor_all .1039
_refine_ls_R_factor_gt .0456
_refine_ls_shift/su_max .010
_refine_ls_shift/su_mean .001
_refine_ls_structure_factor_coef Fsqd
_refine_ls_weighting_details 'calc w = 1/[\s^2^(Fo^2^)+(0.0525P)^2^+0.1175P] where P = (Fo^2^+2Fc^2^)/3'
_refine_ls_weighting_scheme calc
_refine_ls_wR_factor_ref .1147
_reflns_number_gt 4541
_reflns_number_total 7506
_reflns_threshold_expression I>2\s(I)
_cod_data_source_file cv6061.cif
_cod_data_source_block I
_cod_depositor_comments
;
The following automatic conversions were performed:

'_chemical_melting_point' value '173-175 \%C' was changed to
'447.1(10)' - it was converted from degrees Celsius(C) to Kelvins(K),
the average value was taken and precision was estimated.

Automatic conversion script
Id: cif_fix_values 1646 2011-03-28 12:23:43Z adriana 

The following automatic conversions were performed:

'_chemical_melting_point' value '173-175 \%C' was changed to
'447.1(10)' - it was converted from degrees Celsius(C) to Kelvins(K),
the average value was taken and precision was estimated.

Automatic conversion script
Id: cif_fix_values 1715 2011-07-08 13:25:40Z adriana 
;
_cod_database_code 2200662
_cod_database_fobs_code 2200662

loop_
_symmetry_equiv_pos_as_xyz
'x, y, z'
'-x+1/2, -y, z+1/2'
'x+1/2, -y+1/2, -z'
'-x, y+1/2, -z+1/2'
'-x, -y, -z'
'x-1/2, y, -z-1/2'
'-x-1/2, y-1/2, z'
'x, -y-1/2, z-1/2'

loop_
_atom_site_label
_atom_site_fract_x
_atom_site_fract_y
_atom_site_fract_z
_atom_site_U_iso_or_equiv
_atom_site_adp_type
_atom_site_calc_flag
_atom_site_refinement_flags
_atom_site_occupancy
_atom_site_disorder_assembly
_atom_site_disorder_group
_atom_site_type_symbol
Co1 .44893(3) .061308(19) .130607(10) .02267(11) Uani d . 1 . . Co
N2 .49857(18) -.05290(12) .10731(7) .0289(5) Uani d . 1 . . N
C3 .5356(2) -.11995(16) .10372(7) .0263(6) Uani d . 1 . . C
S4 .59144(7) -.21263(4) .09935(2) .0429(2) Uani d . 1 . . S
N5 .40083(17) .17406(12) .15618(6) .0263(5) Uani d . 1 . . N
C6 .3562(2) .22487(15) .17532(8) .0242(6) Uani d . 1 . . C
S7 .29491(6) .29716(5) .20202(2) .0409(2) Uani d . 1 . . S
N8 .27963(17) .04679(11) .10652(6) .0239(5) Uani d . 1 . . N
C9 .2154(2) .11319(15) .09877(7) .0278(6) Uani d . 1 . . C
H9 .2428 .1670 .1060 .033 Uiso calc R 1 . . H
C10 .1111(2) .10797(15) .08075(8) .0272(6) Uani d . 1 . . C
H10 .0687 .1572 .0757 .033 Uiso calc R 1 . . H
C11 .0692(2) .03039(15) .07009(8) .0258(6) Uani d . 1 . . C
C12 .1343(2) -.03966(15) .07908(8) .0315(6) Uani d . 1 . . C
H12 .1079 -.0942 .0728 .038 Uiso calc R 1 . . H
C13 .2376(2) -.02884(15) .09729(8) .0310(6) Uani d . 1 . . C
H13 .2809 -.0771 .1036 .037 Uiso calc R 1 . . H
C14 -.0407(2) .01980(17) .04860(8) .0329(6) Uani d . 1 . . C
C15 -.0980(2) .09532(17) .03205(9) .0419(8) Uani d . 1 . . C
H15A -.1655 .0782 .0173 .063 Uiso calc R 1 . . H
H15B -.0470 .1248 .0137 .063 Uiso calc R 1 . . H
H15C -.1191 .1327 .0542 .063 Uiso calc R 1 . . H
O16 -.08074(17) -.04936(12) .04459(7) .0525(6) Uani d . 1 . . O
N17 .62281(17) .08328(12) .15254(6) .0241(5) Uani d . 1 . . N
C18 .6445(2) .13397(15) .18366(8) .0280(6) Uani d . 1 . . C
H18 .5829 .1566 .1982 .034 Uiso calc R 1 . . H
C19 .7526(2) .15539(15) .19589(8) .0286(6) Uani d . 1 . . C
H19 .7642 .1930 .2177 .034 Uiso calc R 1 . . H
C20 .8428(2) .12062(15) .17556(8) .0266(6) Uani d . 1 . . C
C21 .8209(2) .06782(15) .14359(8) .0283(6) Uani d . 1 . . C
H21 .8811 .0431 .1291 .034 Uiso calc R 1 . . H
C22 .7112(2) .05100(15) .13268(8) .0272(6) Uani d . 1 . . C
H22 .6978 .0153 .1103 .033 Uiso calc R 1 . . H
C23 .9632(2) .13682(17) .18784(8) .0331(7) Uani d . 1 . . C
C24 .9890(2) .21469(19) .21046(10) .0475(8) Uani d . 1 . . C
H24A 1.0705 .2205 .2133 .071 Uiso calc R 1 . . H
H24B .9545 .2119 .2372 .071 Uiso calc R 1 . . H
H24C .9591 .2630 .1958 .071 Uiso calc R 1 . . H
O25 1.03449(16) .08539(13) .17840(6) .0471(5) Uani d . 1 . . O
N26 .51032(17) .12610(12) .07626(6) .0253(5) Uani d . 1 . . N
C27 .5373(2) .08720(16) .04180(8) .0295(6) Uani d . 1 . . C
H27 .5118 .0314 .0379 .035 Uiso calc R 1 . . H
C28 .6000(2) .12373(16) .01176(8) .0311(6) Uani d . 1 . . C
H28 .6154 .0938 -.0123 .037 Uiso calc R 1 . . H
C29 .6405(2) .20443(15) .01680(8) .0273(6) Uani d . 1 . . C
C30 .6113(2) .24601(16) .05182(8) .0329(7) Uani d . 1 . . C
H30 .6363 .3017 .0564 .039 Uiso calc R 1 . . H
C31 .5456(2) .20573(15) .08011(8) .0295(6) Uani d . 1 . . C
H31 .5242 .2359 .1035 .035 Uiso calc R 1 . . H
C32 .7193(2) .24147(16) -.01386(9) .0341(7) Uani d . 1 . . C
C33 .7771(2) .32178(17) -.00378(9) .0404(7) Uani d . 1 . . C
H33A .8252 .3385 -.0263 .061 Uiso calc R 1 . . H
H33B .8230 .3141 .0204 .061 Uiso calc R 1 . . H
H33C .7209 .3654 .0012 .061 Uiso calc R 1 . . H
O34 .73596(18) .20415(11) -.04543(6) .0469(6) Uani d . 1 . . O
N35 .40096(17) .00254(11) .18639(6) .0239(5) Uani d . 1 . . N
C36 .3011(2) .01651(15) .20425(8) .0251(6) Uani d . 1 . . C
H36 .2482 .0515 .1911 .030 Uiso calc R 1 . . H
C37 .2731(2) -.01791(14) .24070(7) .0231(6) Uani d . 1 . . C
H37 .2008 -.0085 .2518 .028 Uiso calc R 1 . . H
C38 .3510(2) -.06675(14) .26139(7) .0232(6) Uani d . 1 . . C
C39 .4547(2) -.07981(14) .24344(8) .0247(6) Uani d . 1 . . C
H39 .5108 -.1115 .2569 .030 Uiso calc R 1 . . H
C40 .4753(2) -.04655(14) .20614(8) .0262(6) Uani d . 1 . . C
H40 .5451 -.0585 .1936 .031 Uiso calc R 1 . . H
C41 .3187(2) -.10567(15) .30053(8) .0297(6) Uani d . 1 . . C
C42 .4093(2) -.13244(18) .32917(9) .0410(7) Uani d . 1 . . C
H42A .3758 -.1470 .3552 .061 Uiso calc R 1 . . H
H42B .4628 -.0865 .3328 .061 Uiso calc R 1 . . H
H42C .4484 -.1813 .3182 .061 Uiso calc R 1 . . H
O43 .21969(16) -.11513(12) .30880(6) .0422(5) Uani d . 1 . . O

loop_
_atom_site_aniso_label
_atom_site_aniso_U_11
_atom_site_aniso_U_22
_atom_site_aniso_U_33
_atom_site_aniso_U_12
_atom_site_aniso_U_13
_atom_site_aniso_U_23
Co1 .01944(18) .01858(18) .0300(2) .00088(14) -.00031(15) -.00206(15)
N2 .0232(12) .0234(12) .0401(14) .0011(10) .0020(11) -.0046(10)
C3 .0250(14) .0275(14) .0265(15) -.0053(11) .0027(11) -.0044(12)
S4 .0518(5) .0240(4) .0528(5) .0076(3) .0060(4) -.0073(3)
N5 .0226(12) .0230(11) .0333(13) .0003(9) .0014(10) -.0017(10)
C6 .0194(13) .0225(13) .0308(15) -.0060(11) -.0024(11) .0029(12)
S7 .0284(4) .0375(4) .0568(5) .0007(3) .0065(4) -.0201(4)
N8 .0225(12) .0198(11) .0293(12) -.0004(9) -.0007(10) -.0009(9)
C9 .0294(15) .0218(13) .0321(15) -.0013(11) -.0051(12) .0008(12)
C10 .0267(15) .0224(13) .0325(15) .0056(11) -.0016(12) -.0029(12)
C11 .0230(14) .0275(14) .0269(14) -.0006(11) .0010(11) -.0011(12)
C12 .0286(15) .0200(13) .0459(17) -.0014(11) -.0063(13) -.0051(12)
C13 .0277(15) .0225(13) .0429(17) .0032(11) -.0060(13) -.0022(12)
C14 .0271(15) .0350(16) .0364(16) .0026(13) -.0002(13) -.0099(13)
C15 .0362(17) .0373(16) .052(2) .0065(14) -.0148(15) -.0069(15)
O16 .0371(13) .0337(12) .0867(17) -.0055(9) -.0227(12) -.0067(11)
N17 .0220(12) .0223(11) .0280(12) -.0004(9) -.0002(10) -.0002(10)
C18 .0243(15) .0279(14) .0318(16) .0006(11) .0002(12) .0020(12)
C19 .0261(15) .0253(14) .0344(16) -.0029(11) -.0047(12) -.0025(12)
C20 .0219(14) .0272(13) .0306(15) -.0014(11) -.0014(12) .0086(12)
C21 .0216(14) .0310(14) .0324(15) .0031(11) .0036(11) .0022(13)
C22 .0254(14) .0275(14) .0286(15) .0002(11) .0014(12) .0014(12)
C23 .0242(15) .0388(16) .0362(16) -.0022(13) -.0026(12) .0055(14)
C24 .0280(17) .058(2) .057(2) -.0090(15) -.0049(15) -.0119(17)
O25 .0237(11) .0491(12) .0683(15) .0035(10) -.0051(10) -.0026(11)
N26 .0231(12) .0223(11) .0306(13) .0013(9) -.0036(10) -.0002(10)
C27 .0281(15) .0273(13) .0331(16) -.0006(11) -.0049(13) -.0052(13)
C28 .0316(16) .0318(15) .0298(16) .0049(12) .0025(12) -.0055(13)
C29 .0270(15) .0257(13) .0292(15) .0068(11) -.0010(12) .0018(12)
C30 .0390(17) .0220(13) .0377(17) -.0028(12) .0043(13) .0019(13)
C31 .0372(16) .0232(14) .0281(15) .0024(12) .0035(13) -.0001(12)
C32 .0316(16) .0331(15) .0376(17) .0093(13) .0048(13) .0085(14)
C33 .0343(17) .0467(18) .0404(18) -.0040(14) .0068(14) .0092(14)
O34 .0661(16) .0357(11) .0389(12) .0103(10) .0177(11) .0005(10)
N35 .0196(11) .0203(11) .0317(12) -.0007(9) -.0037(9) -.0009(9)
C36 .0166(13) .0222(13) .0364(16) -.0004(10) -.0020(12) -.0020(12)
C37 .0172(13) .0200(13) .0322(15) .0020(10) .0008(11) -.0036(12)
C38 .0216(14) .0194(12) .0286(14) -.0006(10) -.0001(11) -.0048(11)
C39 .0171(13) .0229(13) .0340(15) .0000(10) -.0032(11) .0015(11)
C40 .0201(13) .0229(13) .0357(16) .0013(10) .0006(12) -.0008(12)
C41 .0290(16) .0253(14) .0348(16) .0055(12) .0027(13) -.0022(12)
C42 .0371(17) .0470(17) .0388(18) .0139(14) .0059(14) .0097(15)
O43 .0306(12) .0510(13) .0451(12) .0086(9) .0115(9) .0136(10)

loop_
_atom_type_symbol
_atom_type_description
_atom_type_scat_dispersion_real
_atom_type_scat_dispersion_imag
_atom_type_scat_source
C C .0033 .0016 'International Tables Vol C Tables 4.2.6.8 and 6.1.1.4'
H H .0000 .0000 'International Tables Vol C Tables 4.2.6.8 and 6.1.1.4'
N N .0061 .0033 'International Tables Vol C Tables 4.2.6.8 and 6.1.1.4'
S S .1246 .1234 'International Tables Vol C Tables 4.2.6.8 and 6.1.1.4'
Co Co .3494 .9721 'International Tables Vol C Tables 4.2.6.8 and 6.1.1.4'
O O .0106 .0060 'International Tables Vol C Tables 4.2.6.8 and 6.1.1.4'

loop_
_geom_angle_atom_site_label_1
_geom_angle_atom_site_label_2
_geom_angle_atom_site_label_3
_geom_angle
N2 Co1 N5 177.75(9)
N2 Co1 N35 90.75(8)
N5 Co1 N35 87.31(8)
N2 Co1 N8 91.94(8)
N5 Co1 N8 89.23(8)
N35 Co1 N8 91.33(8)
N2 Co1 N26 90.75(8)
N5 Co1 N26 91.10(8)
N35 Co1 N26 175.12(8)
N8 Co1 N26 93.26(7)
N2 Co1 N17 89.71(8)
N5 Co1 N17 89.23(8)
N35 Co1 N17 91.99(7)
N8 Co1 N17 176.27(7)
N26 Co1 N17 83.37(7)
C3 N2 Co1 163.3(2)
N2 C3 S4 178.1(2)
C6 N5 Co1 163.64(19)
N5 C6 S7 179.2(2)
C9 N8 C13 117.2(2)
C9 N8 Co1 121.14(16)
C13 N8 Co1 121.57(16)
N8 C9 C10 123.5(2)
N8 C9 H9 118.2
C10 C9 H9 118.2
C11 C10 C9 119.4(2)
C11 C10 H10 120.3
C9 C10 H10 120.3
C10 C11 C12 117.6(2)
C10 C11 C14 122.6(2)
C12 C11 C14 119.8(2)
C13 C12 C11 119.3(2)
C13 C12 H12 120.4
C11 C12 H12 120.4
N8 C13 C12 122.9(2)
N8 C13 H13 118.5
C12 C13 H13 118.5
O16 C14 C15 121.1(3)
O16 C14 C11 119.9(2)
C15 C14 C11 118.9(2)
C14 C15 H15A 109.5
C14 C15 H15B 109.5
H15A C15 H15B 109.5
C14 C15 H15C 109.5
H15A C15 H15C 109.5
H15B C15 H15C 109.5
C18 N17 C22 117.3(2)
C18 N17 Co1 121.90(16)
C22 N17 Co1 120.58(16)
N17 C18 C19 123.5(2)
N17 C18 H18 118.2
C19 C18 H18 118.2
C20 C19 C18 118.5(2)
C20 C19 H19 120.8
C18 C19 H19 120.8
C21 C20 C19 118.2(2)
C21 C20 C23 119.4(2)
C19 C20 C23 122.4(2)
C22 C21 C20 119.9(2)
C22 C21 H21 120.0
C20 C21 H21 120.0
N17 C22 C21 122.5(2)
N17 C22 H22 118.7
C21 C22 H22 118.7
O25 C23 C24 123.2(3)
O25 C23 C20 118.4(2)
C24 C23 C20 118.4(2)
C23 C24 H24A 109.5
C23 C24 H24B 109.5
H24A C24 H24B 109.5
C23 C24 H24C 109.5
H24A C24 H24C 109.5
H24B C24 H24C 109.5
C27 N26 C31 116.4(2)
C27 N26 Co1 124.08(16)
C31 N26 Co1 118.01(16)
N26 C27 C28 123.5(2)
N26 C27 H27 118.2
C28 C27 H27 118.2
C27 C28 C29 119.7(2)
C27 C28 H28 120.1
C29 C28 H28 120.1
C30 C29 C28 117.4(2)
C30 C29 C32 122.4(2)
C28 C29 C32 120.1(2)
C29 C30 C31 119.3(2)
C29 C30 H30 120.3
C31 C30 H30 120.3
N26 C31 C30 123.5(2)
N26 C31 H31 118.2
C30 C31 H31 118.2
O34 C32 C33 122.4(2)
O34 C32 C29 119.3(2)
C33 C32 C29 118.3(2)
C32 C33 H33A 109.5
C32 C33 H33B 109.5
H33A C33 H33B 109.5
C32 C33 H33C 109.5
H33A C33 H33C 109.5
H33B C33 H33C 109.5
C36 N35 C40 117.5(2)
C36 N35 Co1 122.71(16)
C40 N35 Co1 119.70(17)
N35 C36 C37 122.5(2)
N35 C36 H36 118.8
C37 C36 H36 118.8
C36 C37 C38 119.8(2)
C36 C37 H37 120.1
C38 C37 H37 120.1
C39 C38 C37 117.8(2)
C39 C38 C41 122.8(2)
C37 C38 C41 119.4(2)
C40 C39 C38 119.3(2)
C40 C39 H39 120.3
C38 C39 H39 120.3
N35 C40 C39 123.0(2)
N35 C40 H40 118.5
C39 C40 H40 118.5
O43 C41 C38 119.8(2)
O43 C41 C42 121.2(2)
C38 C41 C42 119.0(2)
C41 C42 H42A 109.5
C41 C42 H42B 109.5
H42A C42 H42B 109.5
C41 C42 H42C 109.5
H42A C42 H42C 109.5
H42B C42 H42C 109.5

loop_
_geom_bond_atom_site_label_1
_geom_bond_atom_site_label_2
_geom_bond_site_symmetry_2
_geom_bond_distance
_geom_bond_publ_flag
Co1 N2 . 2.067(2) ?
Co1 N5 . 2.072(2) ?
Co1 N35 . 2.153(2) ?
Co1 N8 . 2.183(2) ?
Co1 N26 . 2.205(2) ?
Co1 N17 . 2.224(2) ?
N2 C3 . 1.164(3) ?
C3 S4 . 1.629(3) ?
N5 C6 . 1.160(3) ?
C6 S7 . 1.628(3) ?
N8 C9 . 1.333(3) ?
N8 C13 . 1.343(3) ?
C9 C10 . 1.382(3) ?
C9 H9 . .9500 ?
C10 C11 . 1.382(3) ?
C10 H10 . .9500 ?
C11 C12 . 1.394(3) ?
C11 C14 . 1.501(4) ?
C12 C13 . 1.383(3) ?
C12 H12 . .9500 ?
C13 H13 . .9500 ?
C14 O16 . 1.211(3) ?
C14 C15 . 1.491(4) ?
C15 H15A . .9800 ?
C15 H15B . .9800 ?
C15 H15C . .9800 ?
N17 C18 . 1.338(3) ?
N17 C22 . 1.345(3) ?
C18 C19 . 1.394(3) ?
C18 H18 . .9500 ?
C19 C20 . 1.385(3) ?
C19 H19 . .9500 ?
C20 C21 . 1.380(4) ?
C20 C23 . 1.514(4) ?
C21 C22 . 1.382(3) ?
C21 H21 . .9500 ?
C22 H22 . .9500 ?
C23 O25 . 1.223(3) ?
C23 C24 . 1.485(4) ?
C24 H24A . .9800 ?
C24 H24B . .9800 ?
C24 H24C . .9800 ?
N26 C27 . 1.341(3) ?
N26 C31 . 1.346(3) ?
C27 C28 . 1.375(4) ?
C27 H27 . .9500 ?
C28 C29 . 1.386(3) ?
C28 H28 . .9500 ?
C29 C30 . 1.383(3) ?
C29 C32 . 1.506(4) ?
C30 C31 . 1.382(3) ?
C30 H30 . .9500 ?
C31 H31 . .9500 ?
C32 O34 . 1.222(3) ?
C32 C33 . 1.494(4) ?
C33 H33A . .9800 ?
C33 H33B . .9800 ?
C33 H33C . .9800 ?
N35 C36 . 1.348(3) ?
N35 C40 . 1.353(3) ?
C36 C37 . 1.370(3) ?
C36 H36 . .9500 ?
C37 C38 . 1.394(3) ?
C37 H37 . .9500 ?
C38 C39 . 1.387(3) ?
C38 C41 . 1.491(4) ?
C39 C40 . 1.369(4) ?
C39 H39 . .9500 ?
C40 H40 . .9500 ?
C41 O43 . 1.221(3) ?
C41 C42 . 1.500(4) ?
C42 H42A . .9800 ?
C42 H42B . .9800 ?
C42 H42C . .9800 ?
